data_1576765
loop_
_publ_author_name
'Zhu, Lin'
'Gao, Pu'
'Du, Jing'
'Shen, Yan'
'Feng, Yan'
'Wu, Mingzai'
'Ding, Yanjun'
'Zhu, Manzhou'

_publ_section_title
;
 Modulating the carbon tails of ligands on AuCu<sub>14</sub> nanoclusters
 enables the transition from single to dual emission.
;
_journal_issue 5
_journal_name_full Nanoscale
_journal_page_first 2491
_journal_page_last 2495
_journal_paper_doi 10.1039/d5nr05074j
_journal_volume 18
_journal_year 2026
_chemical_formula_moiety 'Au C216 Cu14 P6 S12'
_chemical_formula_sum 'C216 Au Cu14 P6 S12'
_chemical_formula_weight 4251.23
_space_group_crystal_system monoclinic
_space_group_IT_number 14
_space_group_name_Hall '-P 2yn'
_space_group_name_H-M_alt 'P 1 21/n 1'
_audit_creation_date 2025-10-17
_audit_creation_method
;
Olex2 1.5
(compiled 2022.04.07 svn.rca3783a0 for OlexSys, GUI svn.r6928)
;
_audit_update_record
;
2025-10-18 deposited with the CCDC.	2025-12-26 downloaded from the CCDC.
;
_cell_angle_alpha 90
_cell_angle_beta 95.8050(10)
_cell_angle_gamma 90
_cell_formula_units_Z 2
_cell_length_a 19.4553(2)
_cell_length_b 27.6070(5)
_cell_length_c 21.0119(3)
_cell_measurement_reflns_used 36993
_cell_measurement_temperature 120.00(10)
_cell_measurement_theta_max 77.7290
_cell_measurement_theta_min 2.8030
_cell_volume 11227.7(3)
_computing_cell_refinement 'CrysAlisPro 1.171.42.93a (Rigaku OD, 2023)'
_computing_data_collection 'CrysAlisPro 1.171.42.93a (Rigaku OD, 2023)'
_computing_data_reduction 'CrysAlisPro 1.171.42.93a (Rigaku OD, 2023)'
_computing_molecular_graphics 'Olex2 1.5 (Dolomanov et al., 2009)'
_computing_publication_material 'Olex2 1.5 (Dolomanov et al., 2009)'
_computing_structure_refinement 'SHELXL 2018/3 (Sheldrick, 2015)'
_computing_structure_solution 'SHELXT  (Sheldrick, 2015)'
_diffrn_ambient_temperature 120.15
_diffrn_detector_area_resol_mean 10.0000
_diffrn_detector_type HyPix
_diffrn_measured_fraction_theta_full 0.991
_diffrn_measured_fraction_theta_max 0.991
_diffrn_measurement_details
;
List of Runs (angles in degrees, time in seconds):

  # Type    Start    End  Width  t~exp~   \w     \q     \k     \f   Frames
#--------------------------------------------------------------------------
  1  \w    -80.00   2.00   0.50    1.00    --  -49.62 100.00  79.00  164
  2  \w    -13.00  24.00   0.50    1.00    --   49.62-100.00 -26.00   74
  3  \w   -102.00 -35.00   0.50    4.00    -- -104.50 100.00  79.00  134
  4  \w   -152.00-127.00   0.50    4.00    -- -104.50-100.00 -26.00   50
  5  \w     63.00 106.00   0.50    4.00    --  106.94-100.00 -26.00   86
  6  \w     92.00 169.00   0.50    4.00    --  106.94 100.00  79.00  154
  7  \w   -120.00 -31.00   0.50    1.00    --  -49.62 -77.00-180.00  178
  8  \w    -21.00   5.00   0.50    1.00    --  -49.62  19.00-120.00   52
  9  \w    -14.00  30.00   0.50    1.00    --   49.62 -19.00 -60.00   88
 10  \w    -62.00 -34.00   0.50    4.00    -- -104.50  57.00-150.00   56
 11  \w    -59.00 -34.00   0.50    4.00    -- -104.50  57.00  90.00   50
 12  \w    -62.00 -36.00   0.50    4.00    -- -104.50  57.00 -60.00   52
 13  \w    -59.00 -32.00   0.50    4.00    -- -104.50  57.00  60.00   54
 14  \w    -62.00 -32.00   0.50    4.00    -- -104.50  57.00-180.00   60
 15  \w    -58.00 -32.00   0.50    4.00    -- -104.50  57.00-120.00   52
 16  \w    -61.00 -32.00   0.50    4.00    -- -104.50  57.00 -90.00   58
 17  \w     36.00 107.00   0.50    4.00    --  106.94 -77.00 -30.00  142
 18  \w     43.00  69.00   0.50    4.00    --  106.94 -57.00-150.00   52
 19  \w     35.00  68.00   0.50    4.00    --  106.94 -57.00  30.00   66
 20  \w     35.00  60.00   0.50    4.00    --  106.94 -57.00-120.00   50
 21  \w     45.00  97.00   0.50    4.00    --  106.94 -99.00-150.00  104
 22  \w     44.00  88.00   0.50    4.00    --  106.94 -99.00-120.00   88
 23  \w     77.00 106.00   0.50    4.00    --  106.94 -99.00 120.00   58
 24  \w     37.00  62.00   0.50    4.00    --  106.94 -57.00 150.00   50
 25  \w    133.00 177.00   0.50    4.00    --  106.94  38.00-120.00   88
 26  \w     35.00  69.00   0.50    4.00    --  106.94 -57.00 120.00   68
;
_diffrn_measurement_device 'four-circle diffractometer'
_diffrn_measurement_device_type 'XtaLAB Synergy R, HyPix'
_diffrn_measurement_method '\w scans'
_diffrn_radiation_type CuK\a
_diffrn_radiation_wavelength 1.54184
_diffrn_reflns_av_R_equivalents 0.0631
_diffrn_reflns_av_unetI/netI 0.0468
_diffrn_reflns_Laue_measured_fraction_full 0.991
_diffrn_reflns_Laue_measured_fraction_max 0.991
_diffrn_reflns_limit_h_max 17
_diffrn_reflns_limit_h_min -22
_diffrn_reflns_limit_k_max 28
_diffrn_reflns_limit_k_min -32
_diffrn_reflns_limit_l_max 23
_diffrn_reflns_limit_l_min -24
_diffrn_reflns_number 70984
_diffrn_reflns_point_group_measured_fraction_full 0.991
_diffrn_reflns_point_group_measured_fraction_max 0.991
_diffrn_reflns_theta_full 64.998
_diffrn_reflns_theta_max 64.998
_diffrn_reflns_theta_min 2.788
_exptl_absorpt_coefficient_mu 4.379
_exptl_absorpt_correction_T_max 1.00000
_exptl_absorpt_correction_T_min 0.42926
_exptl_absorpt_correction_type multi-scan
_exptl_absorpt_process_details
;
CrysAlisPro 1.171.42.93a (Rigaku Oxford Diffraction, 2023)
Empirical absorption correction using spherical harmonics,
implemented in SCALE3 ABSPACK scaling algorithm.
;
_exptl_crystal_colour red
_exptl_crystal_colour_primary red
_exptl_crystal_density_diffrn 1.257
_exptl_crystal_description block
_exptl_crystal_F_000 4126
_exptl_crystal_size_max 0.2
_exptl_crystal_size_mid 0.15
_exptl_crystal_size_min 0.14
_refine_diff_density_max 1.478
_refine_diff_density_min -2.816
_refine_diff_density_rms 0.205
_refine_ls_extinction_method none
_refine_ls_goodness_of_fit_ref 1.025
_refine_ls_hydrogen_treatment undef
_refine_ls_matrix_type full
_refine_ls_number_parameters 1099
_refine_ls_number_reflns 18938
_refine_ls_number_restraints 4655
_refine_ls_restrained_S_all 0.968
_refine_ls_R_factor_all 0.0992
_refine_ls_R_factor_gt 0.0952
_refine_ls_shift/su_max 0.004
_refine_ls_shift/su_mean 0.000
_refine_ls_structure_factor_coef Fsqd
_refine_ls_weighting_details 'w=1/[\s^2^(Fo^2^)+(0.1663P)^2^+104.8937P] where P=(Fo^2^+2Fc^2^)/3'
_refine_ls_weighting_scheme calc
_refine_ls_wR_factor_gt 0.2644
_refine_ls_wR_factor_ref 0.2690
_reflns_Friedel_coverage 0.000
_reflns_number_gt 17315
_reflns_number_total 18938
_reflns_threshold_expression 'I > 2\s(I)'
_cod_data_source_file d5nr05074j2.cif
_cod_data_source_block aucu_auto_sq
_cod_database_code 1576765
_shelx_shelxl_version_number 2018/3
_shelx_space_group_comment
;
The symmetry employed for this shelxl refinement is uniquely defined
by the following loop, which should always be used as a source of
symmetry information in preference to the above space-group names.
They are only intended as comments.
;
_olex2_refinement_description
;
1. Restrained distances
 C89-C85 = C89-C19 = C96-C21 = C96-C3 = C87-C83 = C97-C83 = C91-C107 = C91-C47
 = C43-C105 = C53-C105 = C50-C102 = C50-C104
 1.54 with sigma of 0.01
 C43-C105
 1.54 with sigma of 0.01
 C39-C105
 1.52 with sigma of 0.01
 C105-C53
 1.5 with sigma of 0.02
 C85-C19 \\sim C53-C43
 with sigma of 0.02
 C75-C53 \\sim C75-C43
 with sigma of 0.02
2. Uiso/Uaniso restraints and constraints
C1 \\sim C4 \\sim C6 \\sim C8 \\sim C10 \\sim C12 \\sim C14 \\sim C16 \\sim C18
\\sim C22 \\sim C24 \\sim C26 \\sim C28 \\sim C30 \\sim C32 \\sim C34 \\sim C36
\\sim C38 \\sim C40 \\sim C42 \\sim C46 \\sim C48 \\sim C50 \\sim C52 \\sim C54
\\sim C56 \\sim C58 \\sim C60 \\sim C62 \\sim C64 \\sim C66 \\sim C68 \\sim C70
\\sim C72 \\sim C74 \\sim C76 \\sim C80 \\sim C82 \\sim C84 \\sim C86 \\sim C88
\\sim C90 \\sim C92 \\sim C94 \\sim C96 \\sim C98 \\sim C100 \\sim C102 \\sim
C104 \\sim C106 \\sim C108 \\sim C27 \\sim C55 \\sim C7 \\sim C57 \\sim C29
\\sim C15 \\sim C61 \\sim C31 \\sim C63 \\sim C2 \\sim C65 \\sim C33 \\sim C67
\\sim C17 \\sim C69 \\sim C35 \\sim C71 \\sim C9 \\sim C73 \\sim C37 \\sim C19
\\sim C77 \\sim C75 \\sim C44 \\sim C20 \\sim C78 \\sim C59 \\sim C39 \\sim C79
\\sim C5 \\sim C81 \\sim C41 \\sim C83 \\sim C21 \\sim C85 \\sim C43 \\sim C87
\\sim C11 \\sim C89 \\sim C45 \\sim C91 \\sim C23 \\sim C93 \\sim C47 \\sim C95
\\sim C3 \\sim C97 \\sim C49 \\sim C99 \\sim C25 \\sim C101 \\sim C51 \\sim
C103 \\sim C13 \\sim C105 \\sim C53 \\sim C107: within 5A with sigma of 0.01
and sigma for terminal atoms of 0.02 within 5A
C47 \\sim C107 \\sim C95 \\sim C79 \\sim C2 \\sim C93 \\sim C13 \\sim C97 \\sim
C83 \\sim C87 \\sim C105 \\sim C43 \\sim C53 \\sim C39 \\sim C59 \\sim C78
\\sim C75 \\sim C49 \\sim C99 \\sim C25 \\sim C101 \\sim C51 \\sim C3 \\sim C21
\\sim C41: within 2A with sigma of 0.01 and sigma for terminal atoms of 0.02
within 2A
Uanis(C47) \\sim Ueq, Uanis(C107) \\sim Ueq, Uanis(C99) \\sim Ueq, Uanis(C49)
\\sim Ueq, Uanis(C25) \\sim Ueq, Uanis(C101) \\sim Ueq, Uanis(C51) \\sim Ueq:
with sigma of 0.005 and sigma for terminal atoms of 0.01
3.a Fitted hexagon refined as free rotating group:
 C75(C44,C20,C78,C59,C39), C49(C99,C25,C101,C51,C103)
;
_platon_squeeze_void_probe_radius 1.20
_olex2_submission_special_instructions 'No special instructions were received'
_oxdiff_exptl_absorpt_empirical_details
;
Empirical correction (ABSPACK) includes:
- Absorption correction using spherical harmonics
- Frame scaling
;

loop_
_space_group_symop_operation_xyz
'x, y, z'
'-x+1/2, y+1/2, -z+1/2'
'-x, -y, -z'
'x-1/2, -y-1/2, z-1/2'

loop_
_atom_site_label
_atom_site_type_symbol
_atom_site_fract_x
_atom_site_fract_y
_atom_site_fract_z
_atom_site_U_iso_or_equiv
_atom_site_adp_type
_atom_site_occupancy
_atom_site_site_symmetry_order
_atom_site_calc_flag
_atom_site_refinement_flags_posn
_atom_site_refinement_flags_adp
_atom_site_refinement_flags_occupancy
_atom_site_disorder_assembly
_atom_site_disorder_group
Au1 Au 0.500000 0.500000 0.500000 0.03449(16) Uani 1 2 d S . P . .
Cu5 Cu 0.43135(6) 0.43148(4) 0.42665(5) 0.0298(3) Uani 1 1 d . . . . .
Cu7 Cu 0.38459(6) 0.47778(4) 0.54114(5) 0.0301(3) Uani 1 1 d . . . . .
Cu4 Cu 0.44614(6) 0.34438(4) 0.56818(5) 0.0308(3) Uani 1 1 d . . . . .
Cu6 Cu 0.28570(6) 0.51814(4) 0.37964(5) 0.0333(3) Uani 1 1 d . . . . .
Cu3 Cu 0.51802(6) 0.46577(4) 0.62200(5) 0.0331(3) Uani 1 1 d . . . . .
Cu2 Cu 0.41735(6) 0.57292(5) 0.67615(6) 0.0380(3) Uani 1 1 d . . . . .
Cu1 Cu 0.41592(6) 0.57913(4) 0.49931(6) 0.0361(3) Uani 1 1 d . . . . .
S1 S 0.52286(9) 0.54249(6) 0.66388(8) 0.0269(4) Uani 1 1 d . . . . .
S6 S 0.32471(9) 0.45790(6) 0.44545(8) 0.0285(4) Uani 1 1 d . . . . .
S2 S 0.49177(10) 0.37005(6) 0.47928(8) 0.0286(4) Uani 1 1 d . . . . .
S3 S 0.42295(10) 0.41732(6) 0.60930(8) 0.0290(4) Uani 1 1 d . . . . .
S4 S 0.37779(10) 0.56844(7) 0.39412(9) 0.0314(4) Uani 1 1 d . . . . .
S5 S 0.36091(9) 0.55158(7) 0.58225(8) 0.0301(4) Uani 1 1 d . . . . .
P1 P 0.44101(12) 0.26912(7) 0.60274(9) 0.0348(4) Uani 1 1 d . . . . .
P3 P 0.19759(12) 0.52700(9) 0.30615(11) 0.0440(5) Uani 1 1 d . . . . .
P2 P 0.38731(12) 0.61763(10) 0.75529(12) 0.0498(6) Uani 1 1 d . . . . .
C1 C 0.2636(5) 0.4158(4) 0.4697(4) 0.0457(13) Uani 1 1 d . U . . .
C4 C 0.2034(6) 0.4330(4) 0.4924(5) 0.0561(12) Uani 1 1 d . U . . .
C6 C 0.5807(5) 0.5485(4) 0.7345(5) 0.0510(14) Uani 1 1 d . U . . .
C8 C 0.6434(6) 0.5719(4) 0.7340(5) 0.0533(15) Uani 1 1 d . U . . .
C10 C 0.3616(6) 0.6245(4) 0.3531(5) 0.0564(14) Uani 1 1 d . U . . .
C12 C 0.3993(6) 0.6380(4) 0.3036(5) 0.0577(15) Uani 1 1 d . U . . .
C14 C 0.5054(6) 0.3204(4) 0.4280(5) 0.0531(14) Uani 1 1 d . U . . .
C16 C 0.4514(5) 0.2633(4) 0.6904(5) 0.0499(13) Uani 1 1 d . U . . .
C18 C 0.4712(5) 0.2611(4) 0.8231(4) 0.0489(17) Uani 1 1 d . U . . .
C22 C 0.4594(6) 0.6513(4) 0.7968(5) 0.0580(13) Uani 1 1 d . U . . .
C24 C 0.3657(5) 0.4176(4) 0.6704(5) 0.0487(13) Uani 1 1 d . U . . .
C26 C 0.2202(6) 0.5585(4) 0.2348(6) 0.0632(13) Uani 1 1 d . U . . .
C28 C 0.2750(6) 0.3660(4) 0.4666(5) 0.0533(13) Uani 1 1 d . U . . .
C30 C 0.1551(5) 0.3997(4) 0.5100(5) 0.0541(13) Uani 1 1 d . U . . .
C32 C 0.4352(6) 0.3038(4) 0.7252(5) 0.0510(13) Uani 1 1 d . U . . .
C34 C 0.3820(6) 0.6806(4) 0.2703(6) 0.0613(15) Uani 1 1 d . U . . .
C36 C 0.3619(6) 0.2354(4) 0.5771(5) 0.0539(13) Uani 1 1 d . U . . .
C38 C 0.6861(6) 0.5795(4) 0.7913(5) 0.0587(16) Uani 1 1 d . U . . .
C40 C 0.1647(5) 0.3499(4) 0.5057(5) 0.0512(14) Uani 1 1 d . U . . .
C42 C 0.4458(6) 0.3024(4) 0.7927(5) 0.0521(14) Uani 1 1 d . U . . .
C46 C 0.3844(6) 0.4403(4) 0.7286(5) 0.0608(13) Uani 1 1 d . U . . .
C48 C 0.3018(6) 0.3952(4) 0.6594(5) 0.0558(12) Uani 1 1 d . U . . .
C50 C 0.1108(6) 0.3151(4) 0.5267(4) 0.0565(15) Uani 1 1 d D U . . .
C52 C 0.5608(6) 0.5309(5) 0.7920(5) 0.0622(14) Uani 1 1 d . U . . .
C54 C 0.5143(6) 0.6613(4) 0.7635(5) 0.0590(14) Uani 1 1 d . U . . .
C56 C 0.5701(6) 0.7040(5) 0.8546(5) 0.0625(15) Uani 1 1 d . U . . .
C58 C 0.4505(6) 0.2943(4) 0.3998(5) 0.0591(14) Uani 1 1 d . U . . .
C60 C 0.5721(7) 0.3060(4) 0.4180(5) 0.0623(15) Uani 1 1 d . U . . .
C62 C 0.2872(6) 0.5530(4) 0.2207(6) 0.0631(14) Uani 1 1 d . U . . .
C64 C 0.3225(6) 0.6642(5) 0.7336(6) 0.0633(14) Uani 1 1 d . U . . .
C66 C 0.5086(6) 0.2299(4) 0.5771(5) 0.0561(12) Uani 1 1 d . U . . .
C68 C 0.4756(6) 0.2217(4) 0.7209(5) 0.0535(14) Uani 1 1 d . U . . .
C70 C 0.2255(6) 0.3340(4) 0.4849(5) 0.0560(13) Uani 1 1 d . U . . .
C72 C 0.3448(6) 0.2295(4) 0.5117(5) 0.0586(13) Uani 1 1 d . U . . .
C74 C 0.3190(6) 0.7077(5) 0.7642(6) 0.0659(15) Uani 1 1 d . U . . .
C76 C 0.3266(6) 0.7093(4) 0.2833(6) 0.0632(15) Uani 1 1 d . U . . .
C80 C 0.4592(6) 0.6676(5) 0.8594(5) 0.0627(14) Uani 1 1 d . U . . .
C82 C 0.6670(6) 0.5620(5) 0.8488(5) 0.0627(16) Uani 1 1 d . U . . .
C84 C 0.2672(7) 0.7410(5) 0.7458(6) 0.0682(17) Uani 1 1 d . U . . .
C86 C 0.5161(6) 0.6951(5) 0.8861(5) 0.0631(16) Uani 1 1 d . U . . .
C88 C 0.1605(6) 0.4701(5) 0.2752(6) 0.0628(14) Uani 1 1 d . U . . .
C90 C 0.4875(6) 0.2207(4) 0.7882(5) 0.0530(16) Uani 1 1 d . U . . .
C92 C 0.2582(6) 0.3928(4) 0.7077(5) 0.0586(14) Uani 1 1 d . U . . .
C94 C 0.5689(6) 0.6874(5) 0.7897(5) 0.0615(14) Uani 1 1 d . U . . .
C96 C 0.3088(6) 0.7538(4) 0.2424(5) 0.0674(18) Uani 1 1 d D U . . .
C98 C 0.1639(6) 0.4294(4) 0.3139(5) 0.0596(14) Uani 1 1 d . U . . .
C100 C 0.3055(7) 0.6519(5) 0.3649(6) 0.0677(14) Uani 1 1 d . U . . .
C102 C 0.0945(7) 0.2742(4) 0.4774(5) 0.067(2) Uani 1 1 d D U . . .
C104 C 0.1317(6) 0.2951(4) 0.5940(5) 0.062(2) Uani 1 1 d D U . . .
C106 C 0.2768(6) 0.4139(5) 0.7688(6) 0.0642(14) Uani 1 1 d . U . . .
C108 C 0.1750(7) 0.5851(5) 0.1949(6) 0.0687(13) Uani 1 1 d . U . . .
C27 C 0.3399(7) 0.4387(5) 0.7767(6) 0.0654(14) Uani 1 1 d . U . . .
C55 C 0.3486(6) 0.5858(5) 0.8167(6) 0.0655(13) Uani 1 1 d . U . . .
C7 C 0.2869(6) 0.2020(4) 0.4889(5) 0.0612(15) Uani 1 1 d . U . . .
C57 C 0.6040(6) 0.5386(5) 0.8490(5) 0.0649(15) Uani 1 1 d . U . . .
C29 C 0.5277(7) 0.2377(4) 0.3571(6) 0.0659(15) Uani 1 1 d . U . . .
C15 C 0.4614(7) 0.2541(4) 0.3631(6) 0.0642(15) Uani 1 1 d . U . . .
C61 C 0.2886(7) 0.6946(5) 0.3315(6) 0.0680(15) Uani 1 1 d . U . . .
C31 C 0.5833(7) 0.2645(4) 0.3837(6) 0.0653(15) Uani 1 1 d . U . . .
C63 C 0.1388(6) 0.3846(5) 0.2906(6) 0.0634(15) Uani 1 1 d . U . . .
C2 C 0.3861(7) 0.5642(5) 0.8628(6) 0.0687(14) Uani 1 1 d . U . . .
C65 C 0.4976(7) 0.1816(4) 0.5619(6) 0.0631(13) Uani 1 1 d . U . . .
C33 C 0.3095(7) 0.5751(5) 0.1654(6) 0.0660(15) Uani 1 1 d . U . . .
C67 C 0.1306(7) 0.4652(5) 0.2115(6) 0.0701(15) Uani 1 1 d . U . . .
C17 C 0.2161(7) 0.7290(5) 0.6998(7) 0.074(2) Uani 1 1 d . U . . .
C69 C 0.2713(7) 0.6552(5) 0.6822(6) 0.0713(14) Uani 1 1 d . U . . .
C35 C 0.6128(7) 0.1724(5) 0.5390(6) 0.0679(17) Uani 1 1 d . U . . .
C71 C 0.2467(6) 0.1813(5) 0.5295(6) 0.0653(17) Uani 1 1 d . U . . .
C9 C 0.3219(6) 0.2146(4) 0.6171(5) 0.0607(15) Uani 1 1 d . U . . .
C73 C 0.1063(7) 0.4202(5) 0.1891(7) 0.0736(18) Uani 1 1 d . U . . .
C37 C 0.5733(6) 0.2507(4) 0.5746(6) 0.0626(14) Uani 1 1 d . U . . .
C19 C 0.5136(8) 0.1457(4) 0.3512(6) 0.082(3) Uani 1 1 d D U . . .
C77 C 0.1112(7) 0.3791(5) 0.2283(6) 0.072(2) Uani 1 1 d . U . . .
C75 C 0.1637(4) 0.5333(3) 0.6196(4) 0.0711(14) Uani 1 1 d DG U . . .
C44 C 0.2353(4) 0.5305(3) 0.6226(3) 0.0650(12) Uani 1 1 d G U . . .
C20 C 0.2702(3) 0.5540(3) 0.5771(4) 0.0569(13) Uani 1 1 d G U . . .
C78 C 0.2335(4) 0.5804(3) 0.5285(3) 0.0697(14) Uani 1 1 d G U . . .
C59 C 0.1620(4) 0.5832(3) 0.5255(4) 0.0769(14) Uani 1 1 d G U . . .
C39 C 0.1270(3) 0.5597(3) 0.5711(4) 0.0781(16) Uani 1 1 d DG U . . .
C79 C 0.3579(7) 0.5367(5) 0.9128(6) 0.0738(16) Uani 1 1 d . U . . .
C5 C 0.6274(7) 0.2232(5) 0.5571(6) 0.0667(16) Uani 1 1 d . U . . .
C81 C 0.5518(7) 0.1537(4) 0.5417(6) 0.0663(15) Uani 1 1 d . U . . .
C41 C 0.2167(7) 0.6867(5) 0.6689(7) 0.0751(16) Uani 1 1 d . U . . .
C83 C 0.2313(6) 0.4125(4) 0.8213(6) 0.0723(17) Uani 1 1 d D U . . .
C21 C 0.2879(8) 0.7390(5) 0.1718(6) 0.086(3) Uani 1 1 d D U . . .
C85 C 0.5512(9) 0.1977(5) 0.2528(5) 0.088(3) Uani 1 1 d D U . . .
C43 C 0.0179(7) 0.6052(5) 0.5916(7) 0.092(3) Uani 1 1 d D U . . .
C87 C 0.2433(8) 0.3645(5) 0.8590(6) 0.079(3) Uani 1 1 d D U . . .
C11 C 0.1965(7) 0.6078(5) 0.1398(6) 0.0715(15) Uani 1 1 d . U . . .
C89 C 0.5439(7) 0.1911(4) 0.3235(5) 0.0724(18) Uani 1 1 d D U . . .
C45 C 0.2632(7) 0.6022(5) 0.1253(6) 0.0698(17) Uani 1 1 d . U . . .
C91 C 0.7145(6) 0.5730(4) 0.9090(5) 0.0696(18) Uani 1 1 d D U . . .
C23 C 0.2629(7) 0.1853(5) 0.5958(6) 0.0664(16) Uani 1 1 d . U . . .
C93 C 0.2739(7) 0.5803(5) 0.8004(6) 0.0720(13) Uani 1 1 d . U . . .
C47 C 0.7601(8) 0.5295(5) 0.9292(7) 0.091(3) Uani 1 1 d D U . . .
C95 C 0.2846(8) 0.5354(6) 0.9030(7) 0.0786(18) Uani 1 1 d . U . . .
C3 C 0.2529(8) 0.7856(5) 0.2679(8) 0.090(3) Uani 1 1 d D U . . .
C97 C 0.1598(7) 0.4334(6) 0.7983(7) 0.089(3) Uani 1 1 d D U . . .
C49 C 0.1373(4) 0.6124(3) 0.3399(5) 0.0774(14) Uani 1 1 d G U . . .
C99 C 0.0846(5) 0.6407(2) 0.3603(5) 0.0827(16) Uani 1 1 d G U . . .
C25 C 0.0209(4) 0.6199(3) 0.3683(5) 0.0873(19) Uani 1 1 d G U . . .
C101 C 0.0099(4) 0.5709(3) 0.3558(5) 0.0837(17) Uani 1 1 d G U . . .
C51 C 0.0626(5) 0.5427(2) 0.3353(5) 0.0786(15) Uani 1 1 d G U . . .
C103 C 0.1263(4) 0.5634(3) 0.3274(4) 0.0722(14) Uani 1 1 d G U . . .
C13 C 0.2417(7) 0.5521(5) 0.8467(7) 0.0752(15) Uani 1 1 d . U . . .
C105 C 0.0494(5) 0.5658(4) 0.5523(7) 0.0821(17) Uani 1 1 d D U . . .
C53 C 0.0095(7) 0.5208(5) 0.5262(8) 0.095(3) Uani 1 1 d D U . A -1
C107 C 0.6875(8) 0.6150(5) 0.9464(7) 0.089(3) Uani 1 1 d D U . . .

loop_
_atom_site_aniso_label
_atom_site_aniso_U_11
_atom_site_aniso_U_22
_atom_site_aniso_U_33
_atom_site_aniso_U_23
_atom_site_aniso_U_13
_atom_site_aniso_U_12
Au1 0.0398(3) 0.0357(3) 0.0285(3) -0.00044(17) 0.00573(19) -0.00113(18)
Cu5 0.0358(6) 0.0307(6) 0.0236(5) 0.0016(4) 0.0063(4) 0.0012(4)
Cu7 0.0350(6) 0.0303(6) 0.0256(5) 0.0011(4) 0.0057(4) 0.0012(4)
Cu4 0.0471(6) 0.0253(5) 0.0208(5) 0.0027(4) 0.0080(4) 0.0011(5)
Cu6 0.0383(6) 0.0313(6) 0.0288(6) 0.0016(5) -0.0034(5) 0.0032(5)
Cu3 0.0415(6) 0.0291(6) 0.0290(6) -0.0010(4) 0.0049(5) 0.0018(5)
Cu2 0.0340(6) 0.0453(7) 0.0357(6) -0.0192(5) 0.0078(5) 0.0034(5)
Cu1 0.0416(6) 0.0356(6) 0.0321(6) -0.0014(5) 0.0082(5) -0.0012(5)
S1 0.0307(9) 0.0304(9) 0.0201(8) -0.0027(6) 0.0055(6) 0.0018(7)
S6 0.0300(9) 0.0292(9) 0.0263(8) 0.0049(7) 0.0026(7) -0.0009(7)
S2 0.0404(10) 0.0251(8) 0.0213(8) 0.0009(7) 0.0089(7) 0.0011(7)
S3 0.0419(10) 0.0247(8) 0.0214(8) 0.0011(6) 0.0088(7) 0.0019(7)
S4 0.0378(10) 0.0267(9) 0.0297(9) 0.0048(7) 0.0026(7) 0.0018(7)
S5 0.0315(9) 0.0328(9) 0.0267(9) -0.0029(7) 0.0055(7) 0.0029(7)
P1 0.0561(12) 0.0252(9) 0.0238(9) 0.0018(7) 0.0073(8) 0.0016(8)
P3 0.0451(12) 0.0520(13) 0.0327(11) -0.0008(9) -0.0071(9) 0.0085(10)
P2 0.0370(11) 0.0626(15) 0.0513(14) -0.0354(12) 0.0121(10) -0.0003(10)
C1 0.048(3) 0.050(3) 0.041(2) -0.001(2) 0.011(2) -0.006(2)
C4 0.057(2) 0.060(2) 0.052(2) -0.004(2) 0.013(2) -0.002(2)
C6 0.057(3) 0.059(3) 0.036(3) -0.014(2) 0.003(2) -0.002(3)
C8 0.057(3) 0.061(3) 0.040(3) -0.014(3) -0.001(3) -0.001(3)
C10 0.060(3) 0.055(3) 0.055(3) 0.017(3) 0.009(3) 0.007(3)
C12 0.062(3) 0.056(3) 0.056(3) 0.019(3) 0.009(3) 0.007(3)
C14 0.072(3) 0.048(3) 0.043(3) -0.007(2) 0.017(3) 0.003(3)
C16 0.063(3) 0.049(2) 0.039(2) -0.001(2) 0.012(2) 0.000(2)
C18 0.061(4) 0.054(4) 0.033(3) 0.006(3) 0.008(3) -0.001(3)
C22 0.061(2) 0.065(2) 0.048(2) -0.018(2) 0.009(2) -0.002(2)
C24 0.056(3) 0.052(3) 0.040(2) -0.004(2) 0.015(2) -0.002(2)
C26 0.067(2) 0.062(2) 0.060(2) 0.014(2) 0.003(2) 0.004(2)
C28 0.059(3) 0.052(2) 0.049(2) -0.004(2) 0.009(2) -0.004(2)
C30 0.055(3) 0.059(3) 0.050(3) -0.003(2) 0.015(2) -0.007(2)
C32 0.063(3) 0.054(3) 0.038(2) -0.004(2) 0.013(2) -0.003(2)
C34 0.065(3) 0.060(3) 0.059(3) 0.021(3) 0.007(3) 0.008(3)
C36 0.068(2) 0.050(2) 0.045(2) -0.005(2) 0.009(2) 0.000(2)
C38 0.062(3) 0.067(3) 0.046(3) -0.016(3) -0.002(3) 0.000(3)
C40 0.055(3) 0.054(3) 0.046(3) 0.000(2) 0.009(2) -0.009(2)
C42 0.063(3) 0.057(3) 0.038(3) -0.001(2) 0.011(2) -0.004(3)
C46 0.066(2) 0.069(3) 0.048(2) -0.010(2) 0.014(2) -0.006(2)
C48 0.061(2) 0.060(2) 0.048(2) -0.005(2) 0.014(2) -0.004(2)
C50 0.060(3) 0.060(3) 0.051(3) -0.001(3) 0.008(3) -0.012(3)
C52 0.068(3) 0.072(3) 0.045(2) -0.012(2) 0.005(2) -0.006(2)
C54 0.062(3) 0.066(3) 0.049(3) -0.015(2) 0.008(2) -0.003(2)
C56 0.065(3) 0.070(3) 0.051(3) -0.017(3) 0.000(3) -0.003(3)
C58 0.075(3) 0.054(3) 0.050(3) -0.009(2) 0.015(2) 0.000(3)
C60 0.078(3) 0.057(3) 0.054(3) -0.007(3) 0.019(3) 0.009(3)
C62 0.067(3) 0.063(3) 0.060(3) 0.014(2) 0.006(2) 0.005(2)
C64 0.064(3) 0.071(3) 0.057(3) -0.019(2) 0.014(2) 0.001(2)
C66 0.073(2) 0.051(2) 0.046(2) -0.003(2) 0.014(2) 0.005(2)
C68 0.068(3) 0.051(3) 0.042(3) -0.001(2) 0.010(2) 0.002(3)
C70 0.061(2) 0.056(2) 0.052(2) -0.004(2) 0.010(2) -0.008(2)
C72 0.073(3) 0.054(2) 0.049(2) -0.006(2) 0.007(2) -0.003(2)
C74 0.070(3) 0.072(3) 0.057(3) -0.015(3) 0.011(3) -0.002(3)
C76 0.065(3) 0.061(3) 0.063(3) 0.020(3) 0.008(3) 0.009(3)
C80 0.066(3) 0.070(3) 0.052(3) -0.018(2) 0.008(2) -0.004(2)
C82 0.068(3) 0.070(3) 0.048(3) -0.015(3) -0.004(3) 0.000(3)
C84 0.071(3) 0.074(3) 0.061(3) -0.014(3) 0.013(3) 0.004(3)
C86 0.068(3) 0.070(3) 0.052(3) -0.020(3) 0.004(3) -0.004(3)
C88 0.064(3) 0.067(3) 0.058(3) 0.009(2) 0.006(2) -0.004(2)
C90 0.068(3) 0.052(3) 0.040(3) 0.005(3) 0.007(3) 0.001(3)
C92 0.063(3) 0.064(3) 0.051(3) -0.006(2) 0.017(2) -0.006(2)
C94 0.064(3) 0.069(3) 0.051(3) -0.016(3) 0.004(3) -0.003(3)
C96 0.071(3) 0.064(3) 0.068(3) 0.022(3) 0.007(3) 0.009(3)
C98 0.061(3) 0.064(3) 0.055(3) 0.005(2) 0.008(2) -0.003(2)
C100 0.070(3) 0.067(3) 0.067(3) 0.014(3) 0.011(3) 0.010(3)
C102 0.073(5) 0.067(5) 0.062(5) -0.004(4) 0.007(4) -0.023(4)
C104 0.071(4) 0.064(4) 0.051(4) 0.008(4) 0.008(4) -0.016(4)
C106 0.070(3) 0.072(3) 0.053(3) -0.007(2) 0.018(2) -0.005(3)
C108 0.071(2) 0.069(2) 0.066(2) 0.015(2) 0.004(2) 0.004(2)
C27 0.071(3) 0.075(3) 0.052(2) -0.010(2) 0.016(2) -0.006(2)
C55 0.069(3) 0.071(3) 0.059(2) -0.016(2) 0.016(2) -0.004(2)
C7 0.072(3) 0.058(3) 0.054(3) -0.009(3) 0.004(3) -0.003(3)
C57 0.072(3) 0.074(3) 0.048(3) -0.012(3) 0.001(3) -0.006(3)
C29 0.086(3) 0.057(3) 0.057(3) -0.005(3) 0.021(3) 0.005(3)
C15 0.083(3) 0.057(3) 0.054(3) -0.010(3) 0.016(3) 0.000(3)
C61 0.071(3) 0.066(3) 0.067(3) 0.016(3) 0.009(3) 0.010(3)
C31 0.084(3) 0.058(3) 0.056(3) -0.010(3) 0.017(3) 0.008(3)
C63 0.065(3) 0.066(3) 0.059(3) 0.004(3) 0.004(3) -0.010(3)
C2 0.074(3) 0.077(3) 0.056(2) -0.015(2) 0.012(2) -0.008(2)
C65 0.078(2) 0.057(2) 0.054(2) -0.008(2) 0.010(2) 0.006(2)
C33 0.071(3) 0.064(3) 0.063(3) 0.018(3) 0.005(3) 0.003(3)
C67 0.073(3) 0.072(3) 0.064(3) 0.009(3) 0.000(3) -0.006(3)
C17 0.072(4) 0.081(4) 0.070(4) -0.016(4) 0.012(4) 0.008(4)
C69 0.070(3) 0.076(3) 0.068(2) -0.016(2) 0.007(2) 0.002(2)
C35 0.086(3) 0.063(3) 0.058(3) -0.004(3) 0.017(3) 0.014(3)
C71 0.071(3) 0.066(3) 0.058(3) -0.009(3) 0.004(3) -0.007(3)
C9 0.070(3) 0.063(3) 0.049(3) -0.007(3) 0.009(3) -0.007(3)
C73 0.077(3) 0.074(3) 0.068(3) 0.007(3) -0.003(3) -0.009(3)
C37 0.077(3) 0.058(3) 0.055(3) -0.003(2) 0.016(2) 0.006(2)
C19 0.109(6) 0.061(5) 0.077(5) -0.013(5) 0.023(5) 0.001(5)
C77 0.072(4) 0.074(4) 0.066(4) 0.005(4) -0.001(4) -0.015(4)
C75 0.069(3) 0.076(3) 0.071(3) -0.009(3) 0.018(2) -0.004(3)
C44 0.065(2) 0.071(2) 0.061(2) -0.008(2) 0.016(2) -0.003(2)
C20 0.057(2) 0.060(3) 0.056(2) -0.009(2) 0.015(2) 0.000(2)
C78 0.066(3) 0.071(3) 0.072(3) 0.001(3) 0.006(3) 0.004(3)
C59 0.073(3) 0.078(3) 0.079(3) 0.000(3) 0.007(2) 0.003(3)
C39 0.073(3) 0.080(3) 0.083(3) -0.008(3) 0.011(3) 0.001(3)
C79 0.082(3) 0.080(3) 0.061(3) -0.014(3) 0.013(3) -0.010(3)
C5 0.081(3) 0.061(3) 0.060(3) -0.004(3) 0.018(3) 0.009(3)
C81 0.083(3) 0.059(3) 0.057(3) -0.008(3) 0.010(3) 0.010(3)
C41 0.072(3) 0.079(3) 0.075(3) -0.014(3) 0.007(3) 0.003(3)
C83 0.078(3) 0.080(3) 0.062(3) -0.007(3) 0.021(3) -0.005(3)
C21 0.095(5) 0.080(5) 0.079(5) 0.018(5) -0.006(5) 0.005(5)
C85 0.122(7) 0.074(6) 0.070(6) -0.020(5) 0.022(6) -0.001(6)
C43 0.080(5) 0.103(6) 0.092(6) -0.010(5) 0.010(5) 0.013(5)
C87 0.092(5) 0.090(6) 0.059(5) 0.003(5) 0.024(5) -0.020(5)
C11 0.075(3) 0.070(3) 0.069(3) 0.020(3) 0.002(3) 0.004(3)
C89 0.093(4) 0.063(3) 0.064(3) -0.010(3) 0.020(3) 0.003(3)
C45 0.075(3) 0.068(3) 0.066(3) 0.025(3) 0.005(3) 0.003(3)
C91 0.075(3) 0.079(3) 0.052(3) -0.014(3) -0.009(3) -0.001(3)
C23 0.076(3) 0.068(3) 0.056(3) -0.008(3) 0.009(3) -0.008(3)
C93 0.074(2) 0.078(2) 0.065(2) -0.011(2) 0.014(2) -0.003(2)
C47 0.087(5) 0.109(6) 0.075(5) -0.012(5) -0.004(5) 0.004(5)
C95 0.085(3) 0.084(3) 0.069(3) -0.008(3) 0.019(3) -0.009(3)
C3 0.092(6) 0.083(6) 0.098(6) 0.026(6) 0.020(6) 0.026(5)
C97 0.093(5) 0.097(5) 0.081(5) -0.010(5) 0.025(5) -0.004(5)
C49 0.078(2) 0.078(2) 0.076(2) 0.006(2) 0.004(2) 0.005(2)
C99 0.084(3) 0.083(3) 0.081(3) 0.002(2) 0.005(2) 0.005(2)
C25 0.088(3) 0.090(3) 0.084(3) 0.000(3) 0.010(3) 0.005(3)
C101 0.083(3) 0.086(3) 0.082(3) 0.006(3) 0.009(3) 0.002(3)
C51 0.079(3) 0.080(3) 0.077(3) 0.006(2) 0.008(2) 0.003(2)
C103 0.073(3) 0.075(3) 0.067(3) 0.007(2) 0.003(2) 0.010(2)
C13 0.078(3) 0.081(3) 0.067(3) -0.008(3) 0.016(3) -0.005(3)
C105 0.078(3) 0.085(3) 0.084(3) -0.002(3) 0.009(3) 0.003(3)
C53 0.090(5) 0.094(5) 0.099(5) 0.000(5) 0.003(5) 0.000(5)
C107 0.088(5) 0.103(5) 0.074(5) -0.022(4) -0.005(4) 0.001(5)

loop_
_atom_type_symbol
_atom_type_description
_atom_type_scat_dispersion_real
_atom_type_scat_dispersion_imag
_atom_type_scat_source
Au Au -4.4197 7.2980 'International Tables Vol C Tables 4.2.6.8 and 6.1.1.4'
C C 0.0181 0.0091 'International Tables Vol C Tables 4.2.6.8 and 6.1.1.4'
Cu Cu -1.9646 0.5888 'International Tables Vol C Tables 4.2.6.8 and 6.1.1.4'
P P 0.2955 0.4335 'International Tables Vol C Tables 4.2.6.8 and 6.1.1.4'
S S 0.3331 0.5567 'International Tables Vol C Tables 4.2.6.8 and 6.1.1.4'

loop_
_geom_angle_atom_site_label_1
_geom_angle_atom_site_label_2
_geom_angle_atom_site_label_3
_geom_angle
_geom_angle_site_symmetry_1
_geom_angle_site_symmetry_3
_geom_angle_publ_flag
Cu5 Au1 Cu5 180.00(3) 3_666 . ?
Cu5 Au1 Cu3 72.37(3) . 3_666 ?
Cu5 Au1 Cu3 72.37(3) 3_666 . ?
Cu5 Au1 Cu3 107.63(3) 3_666 3_666 ?
Cu5 Au1 Cu3 107.63(3) . . ?
Cu5 Au1 Cu1 107.19(3) 3_666 3_666 ?
Cu5 Au1 Cu1 72.81(3) 3_666 . ?
Cu5 Au1 Cu1 107.19(3) . . ?
Cu5 Au1 Cu1 72.81(3) . 3_666 ?
Cu7 Au1 Cu5 68.02(3) 3_666 3_666 ?
Cu7 Au1 Cu5 68.02(3) . . ?
Cu7 Au1 Cu5 111.98(3) 3_666 . ?
Cu7 Au1 Cu5 111.98(3) . 3_666 ?
Cu7 Au1 Cu7 180.0 3_666 . ?
Cu7 Au1 Cu3 111.55(3) . 3_666 ?
Cu7 Au1 Cu3 111.55(3) 3_666 . ?
Cu7 Au1 Cu3 68.45(3) . . ?
Cu7 Au1 Cu3 68.45(3) 3_666 3_666 ?
Cu7 Au1 Cu1 69.38(4) 3_666 3_666 ?
Cu7 Au1 Cu1 69.38(4) . . ?
Cu7 Au1 Cu1 110.62(4) 3_666 . ?
Cu7 Au1 Cu1 110.62(4) . 3_666 ?
Cu3 Au1 Cu3 180.0 . 3_666 ?
Cu3 Au1 Cu1 107.64(3) 3_666 3_666 ?
Cu3 Au1 Cu1 107.64(3) . . ?
Cu3 Au1 Cu1 72.35(3) 3_666 . ?
Cu3 Au1 Cu1 72.36(3) . 3_666 ?
Cu1 Au1 Cu1 180.0 . 3_666 ?
Au1 Cu5 Cu7 53.66(3) . . ?
S1 Cu5 Au1 92.44(6) 3_666 . ?
S1 Cu5 Cu7 135.89(7) 3_666 . ?
S6 Cu5 Au1 94.79(6) . . ?
S6 Cu5 Cu7 49.92(5) . . ?
S6 Cu5 S1 118.78(8) . 3_666 ?
S6 Cu5 S2 126.06(8) . . ?
S2 Cu5 Au1 92.47(6) . . ?
S2 Cu5 Cu7 96.49(6) . . ?
S2 Cu5 S1 114.19(8) . 3_666 ?
Au1 Cu7 Cu5 58.32(3) . . ?
Au1 Cu7 Cu3 58.33(3) . . ?
Au1 Cu7 Cu1 57.93(3) . . ?
Cu5 Cu7 Cu3 95.41(4) . . ?
Cu5 Cu7 Cu1 94.38(4) . . ?
Cu3 Cu7 Cu1 94.56(4) . . ?
S6 Cu7 Au1 98.44(6) . . ?
S6 Cu7 Cu5 49.47(5) . . ?
S6 Cu7 Cu3 144.42(7) . . ?
S6 Cu7 Cu1 93.81(6) . . ?
S3 Cu7 Au1 98.35(6) . . ?
S3 Cu7 Cu5 94.99(6) . . ?
S3 Cu7 Cu3 49.22(6) . . ?
S3 Cu7 Cu1 143.27(7) . . ?
S3 Cu7 S6 118.88(8) . . ?
S3 Cu7 S5 118.91(8) . . ?
S5 Cu7 Au1 97.56(6) . . ?
S5 Cu7 Cu5 142.00(7) . . ?
S5 Cu7 Cu3 94.67(6) . . ?
S5 Cu7 Cu1 48.31(6) . . ?
S5 Cu7 S6 116.33(8) . . ?
S3 Cu4 S2 98.46(7) . . ?
P1 Cu4 S2 126.98(8) . . ?
P1 Cu4 S3 134.21(8) . . ?
S6 Cu6 S4 99.09(8) . . ?
P3 Cu6 S6 134.83(10) . . ?
P3 Cu6 S4 125.16(10) . . ?
Au1 Cu3 Cu7 53.22(3) . . ?
S1 Cu3 Au1 92.12(6) . . ?
S1 Cu3 Cu7 96.65(6) . . ?
S1 Cu3 S4 115.78(8) . 3_666 ?
S3 Cu3 Au1 93.89(6) . . ?
S3 Cu3 Cu7 49.19(5) . . ?
S3 Cu3 S1 126.11(8) . . ?
S3 Cu3 S4 117.44(8) . 3_666 ?
S4 Cu3 Au1 92.03(6) 3_666 . ?
S4 Cu3 Cu7 134.06(7) 3_666 . ?
S5 Cu2 S1 99.92(8) . . ?
P2 Cu2 S1 127.61(9) . . ?
P2 Cu2 S5 132.14(10) . . ?
Au1 Cu1 Cu7 52.69(3) . . ?
S2 Cu1 Au1 91.81(6) 3_666 . ?
S2 Cu1 Cu7 133.64(7) 3_666 . ?
S4 Cu1 Au1 92.15(6) . . ?
S4 Cu1 Cu7 96.15(6) . . ?
S4 Cu1 S2 116.25(8) . 3_666 ?
S5 Cu1 Au1 93.25(6) . . ?
S5 Cu1 Cu7 48.63(6) . . ?
S5 Cu1 S2 118.49(8) . 3_666 ?
S5 Cu1 S4 124.73(9) . . ?
Cu3 S1 Cu5 88.60(7) . 3_666 ?
Cu2 S1 Cu5 114.31(9) . 3_666 ?
Cu2 S1 Cu3 112.67(8) . . ?
C6 S1 Cu5 113.4(4) . 3_666 ?
C6 S1 Cu3 113.9(4) . . ?
C6 S1 Cu2 112.1(3) . . ?
Cu5 S6 Cu7 80.61(7) . . ?
Cu6 S6 Cu5 112.87(8) . . ?
Cu6 S6 Cu7 118.31(9) . . ?
C1 S6 Cu5 119.4(3) . . ?
C1 S6 Cu7 101.6(3) . . ?
C1 S6 Cu6 117.9(3) . . ?
Cu5 S2 Cu1 89.72(7) . 3_666 ?
Cu4 S2 Cu5 114.00(8) . . ?
Cu4 S2 Cu1 113.32(8) . 3_666 ?
C14 S2 Cu5 112.3(4) . . ?
C14 S2 Cu4 110.7(3) . . ?
C14 S2 Cu1 115.4(4) . 3_666 ?
Cu7 S3 Cu3 81.59(7) . . ?
Cu4 S3 Cu7 118.65(8) . . ?
Cu4 S3 Cu3 112.20(9) . . ?
C24 S3 Cu7 105.1(3) . . ?
C24 S3 Cu4 116.3(3) . . ?
C24 S3 Cu3 118.2(3) . . ?
Cu6 S4 Cu3 115.30(9) . 3_666 ?
Cu6 S4 Cu1 112.68(9) . . ?
Cu1 S4 Cu3 89.47(8) . 3_666 ?
C10 S4 Cu6 111.7(4) . . ?
C10 S4 Cu3 113.7(4) . 3_666 ?
C10 S4 Cu1 112.3(4) . . ?
Cu2 S5 Cu7 118.02(9) . . ?
Cu2 S5 Cu1 111.21(9) . . ?
Cu1 S5 Cu7 83.07(7) . . ?
C20 S5 Cu7 104.5(3) . . ?
C20 S5 Cu2 116.4(3) . . ?
C20 S5 Cu1 119.2(3) . . ?
C16 P1 Cu4 114.0(3) . . ?
C36 P1 Cu4 116.5(4) . . ?
C36 P1 C16 104.7(5) . . ?
C66 P1 Cu4 113.8(4) . . ?
C66 P1 C16 103.6(5) . . ?
C66 P1 C36 102.8(5) . . ?
C26 P3 Cu6 113.2(4) . . ?
C88 P3 Cu6 114.0(4) . . ?
C88 P3 C26 103.7(6) . . ?
C103 P3 Cu6 116.8(3) . . ?
C103 P3 C26 101.1(5) . . ?
C103 P3 C88 106.4(5) . . ?
C22 P2 Cu2 113.4(3) . . ?
C64 P2 Cu2 115.9(4) . . ?
C64 P2 C22 103.7(5) . . ?
C55 P2 Cu2 115.7(4) . . ?
C55 P2 C22 105.3(6) . . ?
C55 P2 C64 101.3(6) . . ?
C4 C1 S6 119.1(8) . . ?
C4 C1 C28 119.7(9) . . ?
C28 C1 S6 121.2(8) . . ?
C30 C4 C1 118.8(10) . . ?
C8 C6 S1 121.5(8) . . ?
C8 C6 C52 119.5(9) . . ?
C52 C6 S1 119.0(8) . . ?
C6 C8 C38 120.6(10) . . ?
C12 C10 S4 121.0(9) . . ?
C100 C10 S4 119.8(9) . . ?
C100 C10 C12 118.7(10) . . ?
C10 C12 C34 119.1(11) . . ?
C58 C14 S2 120.5(8) . . ?
C58 C14 C60 118.7(10) . . ?
C60 C14 S2 120.7(9) . . ?
C32 C16 P1 116.7(8) . . ?
C68 C16 P1 122.5(8) . . ?
C68 C16 C32 120.8(9) . . ?
C42 C18 C90 120.8(9) . . ?
C54 C22 P2 117.4(8) . . ?
C54 C22 C80 119.9(10) . . ?
C80 C22 P2 122.6(9) . . ?
C46 C24 S3 120.6(8) . . ?
C48 C24 S3 119.6(7) . . ?
C48 C24 C46 119.8(9) . . ?
C62 C26 P3 115.9(8) . . ?
C108 C26 P3 124.5(10) . . ?
C108 C26 C62 119.5(11) . . ?
C70 C28 C1 119.7(10) . . ?
C4 C30 C40 122.5(10) . . ?
C16 C32 C42 119.2(10) . . ?
C76 C34 C12 122.4(11) . . ?
C72 C36 P1 117.4(8) . . ?
C9 C36 P1 124.0(8) . . ?
C9 C36 C72 118.4(11) . . ?
C82 C38 C8 120.4(11) . . ?
C30 C40 C50 120.5(9) . . ?
C70 C40 C30 117.5(9) . . ?
C70 C40 C50 122.0(10) . . ?
C18 C42 C32 119.9(10) . . ?
C24 C46 C27 119.9(11) . . ?
C24 C48 C92 120.3(10) . . ?
C40 C50 C102 111.8(8) . . ?
C40 C50 C104 111.6(8) . . ?
C104 C50 C102 111.9(9) . . ?
C6 C52 C57 119.5(11) . . ?
C94 C54 C22 121.5(10) . . ?
C86 C56 C94 118.7(10) . . ?
C14 C58 C15 120.4(11) . . ?
C31 C60 C14 121.0(12) . . ?
C26 C62 C33 120.3(11) . . ?
C74 C64 P2 124.6(10) . . ?
C74 C64 C69 116.6(12) . . ?
C69 C64 P2 118.7(9) . . ?
C65 C66 P1 122.7(9) . . ?
C65 C66 C37 120.6(11) . . ?
C37 C66 P1 116.7(8) . . ?
C16 C68 C90 119.8(10) . . ?
C40 C70 C28 121.9(10) . . ?
C36 C72 C7 120.4(11) . . ?
C64 C74 C84 121.4(11) . . ?
C34 C76 C96 119.2(10) . . ?
C61 C76 C34 117.6(10) . . ?
C61 C76 C96 123.1(11) . . ?
C22 C80 C86 118.2(11) . . ?
C38 C82 C57 118.7(10) . . ?
C38 C82 C91 117.6(11) . . ?
C57 C82 C91 123.6(11) . . ?
C17 C84 C74 119.6(12) . . ?
C56 C86 C80 122.1(10) . . ?
C98 C88 P3 119.7(9) . . ?
C98 C88 C67 118.1(12) . . ?
C67 C88 P3 122.1(9) . . ?
C18 C90 C68 119.4(9) . . ?
C48 C92 C106 121.4(10) . . ?
C54 C94 C56 119.5(11) . . ?
C76 C96 C21 110.5(10) . . ?
C76 C96 C3 113.2(10) . . ?
C3 C96 C21 110.9(11) . . ?
C88 C98 C63 121.1(11) . . ?
C10 C100 C61 121.7(11) . . ?
C92 C106 C83 122.8(11) . . ?
C27 C106 C92 116.6(10) . . ?
C27 C106 C83 120.5(11) . . ?
C26 C108 C11 121.0(12) . . ?
C46 C27 C106 122.0(11) . . ?
C2 C55 P2 121.3(10) . . ?
C2 C55 C93 126.4(13) . . ?
C93 C55 P2 111.3(10) . . ?
C71 C7 C72 120.8(11) . . ?
C82 C57 C52 121.2(11) . . ?
C15 C29 C89 123.9(12) . . ?
C31 C29 C15 119.2(11) . . ?
C31 C29 C89 116.9(11) . . ?
C58 C15 C29 120.7(12) . . ?
C76 C61 C100 120.3(12) . . ?
C29 C31 C60 119.7(12) . . ?
C77 C63 C98 121.4(11) . . ?
C55 C2 C79 123.9(13) . . ?
C66 C65 C81 119.6(12) . . ?
C45 C33 C62 119.6(12) . . ?
C73 C67 C88 119.9(12) . . ?
C41 C17 C84 121.2(13) . . ?
C41 C69 C64 120.8(12) . . ?
C81 C35 C5 121.2(11) . . ?
C7 C71 C23 120.8(11) . . ?
C36 C9 C23 123.0(10) . . ?
C67 C73 C77 121.6(12) . . ?
C5 C37 C66 120.2(11) . . ?
C63 C77 C73 117.9(12) . . ?
C44 C75 C39 120.0 . . ?
C75 C44 C20 120.0 . . ?
C44 C20 S5 119.8(4) . . ?
C78 C20 S5 120.2(4) . . ?
C78 C20 C44 120.0 . . ?
C20 C78 C59 120.0 . . ?
C39 C59 C78 120.0 . . ?
C75 C39 C105 131.8(8) . . ?
C59 C39 C75 120.0 . . ?
C59 C39 C105 108.0(8) . . ?
C95 C79 C2 110.9(13) . . ?
C37 C5 C35 117.5(12) . . ?
C35 C81 C65 120.9(12) . . ?
C17 C41 C69 119.8(13) . . ?
C106 C83 C87 109.5(10) . . ?
C106 C83 C97 110.2(10) . . ?
C97 C83 C87 124.5(12) . . ?
C45 C11 C108 119.7(11) . . ?
C29 C89 C19 114.4(9) . . ?
C29 C89 C85 113.4(10) . . ?
C85 C89 C19 123.5(10) . . ?
C11 C45 C33 119.8(12) . . ?
C82 C91 C47 111.3(10) . . ?
C82 C91 C107 111.6(10) . . ?
C107 C91 C47 132.5(12) . . ?
C71 C23 C9 116.5(11) . . ?
C13 C93 C55 112.9(12) . . ?
C79 C95 C13 126.6(13) . . ?
C99 C49 C103 120.0 . . ?
C25 C99 C49 120.0 . . ?
C99 C25 C101 120.0 . . ?
C25 C101 C51 120.0 . . ?
C103 C51 C101 120.0 . . ?
C49 C103 P3 118.8(5) . . ?
C51 C103 P3 121.1(5) . . ?
C51 C103 C49 120.0 . . ?
C93 C13 C95 117.9(12) . . ?
C39 C105 C53 116.8(9) . . ?
C43 C105 C39 112.2(8) . . ?
C43 C105 C53 123.6(11) . . ?

loop_
_geom_bond_atom_site_label_1
_geom_bond_atom_site_label_2
_geom_bond_distance
_geom_bond_site_symmetry_2
_geom_bond_publ_flag
Au1 Cu5 2.7057(11) . ?
Au1 Cu5 2.7056(11) 3_666 ?
Au1 Cu7 2.5609(11) . ?
Au1 Cu7 2.5609(11) 3_666 ?
Au1 Cu3 2.7214(11) 3_666 ?
Au1 Cu3 2.7214(11) . ?
Au1 Cu1 2.7283(12) . ?
Au1 Cu1 2.7283(12) 3_666 ?
Cu5 Cu7 2.9481(15) . ?
Cu5 S1 2.296(2) 3_666 ?
Cu5 S6 2.271(2) . ?
Cu5 S2 2.284(2) . ?
Cu7 Cu3 2.9739(16) . ?
Cu7 Cu1 3.0135(16) . ?
Cu7 S6 2.286(2) . ?
Cu7 S3 2.275(2) . ?
Cu7 S5 2.278(2) . ?
Cu4 S2 2.262(2) . ?
Cu4 S3 2.255(2) . ?
Cu4 P1 2.207(2) . ?
Cu6 S6 2.245(2) . ?
Cu6 S4 2.263(2) . ?
Cu6 P3 2.202(2) . ?
Cu3 S1 2.292(2) . ?
Cu3 S3 2.276(2) . ?
Cu3 S4 2.292(2) 3_666 ?
Cu2 S1 2.257(2) . ?
Cu2 S5 2.238(2) . ?
Cu2 P2 2.197(2) . ?
Cu1 S2 2.288(2) 3_666 ?
Cu1 S4 2.279(2) . ?
Cu1 S5 2.267(2) . ?
S1 C6 1.778(10) . ?
S6 C1 1.774(9) . ?
S2 C14 1.779(10) . ?
S3 C24 1.781(10) . ?
S4 C10 1.784(10) . ?
S5 C20 1.758(5) . ?
P1 C16 1.840(10) . ?
P1 C36 1.832(11) . ?
P1 C66 1.827(11) . ?
P3 C26 1.825(12) . ?
P3 C88 1.823(13) . ?
P3 C103 1.806(7) . ?
P2 C22 1.830(11) . ?
P2 C64 1.826(13) . ?
P2 C55 1.788(13) . ?
C1 C4 1.391(15) . ?
C1 C28 1.396(15) . ?
C4 C30 1.389(15) . ?
C6 C8 1.381(15) . ?
C6 C52 1.391(16) . ?
C8 C38 1.407(14) . ?
C10 C12 1.383(15) . ?
C10 C100 1.372(17) . ?
C12 C34 1.393(15) . ?
C14 C58 1.374(16) . ?
C14 C60 1.394(16) . ?
C16 C32 1.389(14) . ?
C16 C68 1.376(15) . ?
C18 C42 1.372(15) . ?
C18 C90 1.390(15) . ?
C22 C54 1.363(16) . ?
C22 C80 1.392(15) . ?
C24 C46 1.390(15) . ?
C24 C48 1.386(15) . ?
C26 C62 1.374(17) . ?
C26 C108 1.367(16) . ?
C28 C70 1.388(15) . ?
C30 C40 1.391(15) . ?
C32 C42 1.413(14) . ?
C34 C76 1.387(17) . ?
C36 C72 1.390(15) . ?
C36 C9 1.332(16) . ?
C38 C82 1.386(17) . ?
C40 C50 1.520(14) . ?
C40 C70 1.376(15) . ?
C46 C27 1.397(16) . ?
C48 C92 1.389(15) . ?
C50 C102 1.543(9) . ?
C50 C104 1.535(9) . ?
C52 C57 1.408(16) . ?
C54 C94 1.354(16) . ?
C56 C86 1.322(17) . ?
C56 C94 1.436(15) . ?
C58 C15 1.380(16) . ?
C60 C31 1.383(16) . ?
C62 C33 1.419(17) . ?
C64 C74 1.365(17) . ?
C64 C69 1.416(18) . ?
C66 C65 1.384(16) . ?
C66 C37 1.389(17) . ?
C68 C90 1.408(14) . ?
C72 C7 1.403(16) . ?
C74 C84 1.390(18) . ?
C76 C96 1.520(15) . ?
C76 C61 1.374(17) . ?
C80 C86 1.411(16) . ?
C82 C57 1.388(18) . ?
C82 C91 1.519(15) . ?
C84 C17 1.356(18) . ?
C88 C98 1.383(16) . ?
C88 C67 1.410(17) . ?
C92 C106 1.424(16) . ?
C96 C21 1.551(9) . ?
C96 C3 1.534(9) . ?
C98 C63 1.401(17) . ?
C100 C61 1.394(17) . ?
C106 C27 1.399(17) . ?
C106 C83 1.482(16) . ?
C108 C11 1.416(18) . ?
C55 C2 1.299(19) . ?
C55 C93 1.467(18) . ?
C7 C71 1.342(17) . ?
C29 C15 1.385(18) . ?
C29 C31 1.380(18) . ?
C29 C89 1.517(16) . ?
C63 C77 1.372(17) . ?
C2 C79 1.448(19) . ?
C65 C81 1.404(17) . ?
C33 C45 1.390(16) . ?
C67 C73 1.394(19) . ?
C17 C41 1.337(19) . ?
C69 C41 1.380(19) . ?
C35 C5 1.473(18) . ?
C35 C81 1.301(18) . ?
C71 C23 1.401(17) . ?
C9 C23 1.438(17) . ?
C73 C77 1.400(19) . ?
C37 C5 1.376(17) . ?
C19 C89 1.524(9) . ?
C75 C44 1.3900 . ?
C75 C39 1.3900 . ?
C44 C20 1.3900 . ?
C20 C78 1.3900 . ?
C78 C59 1.3900 . ?
C59 C39 1.3900 . ?
C39 C105 1.532(8) . ?
C79 C95 1.42(2) . ?
C83 C87 1.549(9) . ?
C83 C97 1.539(9) . ?
C85 C89 1.517(9) . ?
C43 C105 1.530(7) . ?
C11 C45 1.371(19) . ?
C91 C47 1.526(9) . ?
C91 C107 1.524(9) . ?
C93 C13 1.44(2) . ?
C95 C13 1.45(2) . ?
C49 C99 1.3900 . ?
C49 C103 1.3900 . ?
C99 C25 1.3900 . ?
C25 C101 1.3900 . ?
C101 C51 1.3900 . ?
C51 C103 1.3900 . ?
C105 C53 1.537(8) . ?

loop_
_geom_torsion_atom_site_label_1
_geom_torsion_atom_site_label_2
_geom_torsion_atom_site_label_3
_geom_torsion_atom_site_label_4
_geom_torsion
_geom_torsion_site_symmetry_1
_geom_torsion_site_symmetry_2
_geom_torsion_site_symmetry_3
_geom_torsion_site_symmetry_4
_geom_torsion_publ_flag
Cu5 S1 C6 C8 7.0(10) 3_666 . . . ?
Cu5 S1 C6 C52 -175.6(8) 3_666 . . . ?
Cu5 S6 C1 C4 168.4(7) . . . . ?
Cu5 S6 C1 C28 -11.5(10) . . . . ?
Cu5 S2 C14 C58 -63.7(10) . . . . ?
Cu5 S2 C14 C60 119.1(9) . . . . ?
Cu7 S6 C1 C4 82.7(8) . . . . ?
Cu7 S6 C1 C28 -97.2(8) . . . . ?
Cu7 S3 C24 C46 -99.0(9) . . . . ?
Cu7 S3 C24 C48 80.5(9) . . . . ?
Cu7 S5 C20 C44 79.7(5) . . . . ?
Cu7 S5 C20 C78 -101.9(4) . . . . ?
Cu4 S2 C14 C58 65.0(10) . . . . ?
Cu4 S2 C14 C60 -112.2(9) . . . . ?
Cu4 S3 C24 C46 127.5(9) . . . . ?
Cu4 S3 C24 C48 -53.0(10) . . . . ?
Cu4 P1 C16 C32 23.7(9) . . . . ?
Cu4 P1 C16 C68 -154.7(8) . . . . ?
Cu4 P1 C36 C72 59.4(10) . . . . ?
Cu4 P1 C36 C9 -123.8(10) . . . . ?
Cu4 P1 C66 C65 -144.3(9) . . . . ?
Cu4 P1 C66 C37 37.0(10) . . . . ?
Cu6 S6 C1 C4 -48.3(9) . . . . ?
Cu6 S6 C1 C28 131.8(8) . . . . ?
Cu6 S4 C10 C12 -115.8(10) . . . . ?
Cu6 S4 C10 C100 55.7(11) . . . . ?
Cu6 P3 C26 C62 29.2(12) . . . . ?
Cu6 P3 C26 C108 -152.9(11) . . . . ?
Cu6 P3 C88 C98 29.3(11) . . . . ?
Cu6 P3 C88 C67 -147.8(10) . . . . ?
Cu6 P3 C103 C49 64.6(6) . . . . ?
Cu6 P3 C103 C51 -111.3(5) . . . . ?
Cu3 S1 C6 C8 106.4(9) . . . . ?
Cu3 S1 C6 C52 -76.3(10) . . . . ?
Cu3 S3 C24 C46 -10.5(11) . . . . ?
Cu3 S3 C24 C48 169.0(8) . . . . ?
Cu3 S4 C10 C12 16.8(11) 3_666 . . . ?
Cu3 S4 C10 C100 -171.7(9) 3_666 . . . ?
Cu2 S1 C6 C8 -124.2(8) . . . . ?
Cu2 S1 C6 C52 53.1(10) . . . . ?
Cu2 S5 C20 C44 -52.4(5) . . . . ?
Cu2 S5 C20 C78 126.0(4) . . . . ?
Cu2 P2 C22 C54 24.6(11) . . . . ?
Cu2 P2 C22 C80 -156.8(10) . . . . ?
Cu2 P2 C64 C74 -148.5(10) . . . . ?
Cu2 P2 C64 C69 32.5(12) . . . . ?
Cu2 P2 C55 C2 83.2(11) . . . . ?
Cu2 P2 C55 C93 -86.0(9) . . . . ?
Cu1 S2 C14 C58 -164.6(8) 3_666 . . . ?
Cu1 S2 C14 C60 18.2(10) 3_666 . . . ?
Cu1 S4 C10 C12 116.5(10) . . . . ?
Cu1 S4 C10 C100 -72.0(11) . . . . ?
Cu1 S5 C20 C44 169.8(4) . . . . ?
Cu1 S5 C20 C78 -11.8(6) . . . . ?
S1 C6 C8 C38 175.2(9) . . . . ?
S1 C6 C52 C57 -175.4(9) . . . . ?
S6 C1 C4 C30 178.6(8) . . . . ?
S6 C1 C28 C70 -178.8(8) . . . . ?
S2 C14 C58 C15 -176.2(9) . . . . ?
S2 C14 C60 C31 173.2(9) . . . . ?
S3 C24 C46 C27 -177.7(10) . . . . ?
S3 C24 C48 C92 176.5(9) . . . . ?
S4 C10 C12 C34 175.9(9) . . . . ?
S4 C10 C100 C61 -176.4(11) . . . . ?
S5 C20 C78 C59 -178.4(6) . . . . ?
P1 C16 C32 C42 -176.6(8) . . . . ?
P1 C16 C68 C90 175.1(8) . . . . ?
P1 C36 C72 C7 176.8(9) . . . . ?
P1 C36 C9 C23 -175.2(10) . . . . ?
P1 C66 C65 C81 179.2(9) . . . . ?
P1 C66 C37 C5 178.5(9) . . . . ?
P3 C26 C62 C33 178.5(10) . . . . ?
P3 C26 C108 C11 -179.0(11) . . . . ?
P3 C88 C98 C63 -177.0(10) . . . . ?
P3 C88 C67 C73 176.5(11) . . . . ?
P2 C22 C54 C94 177.8(10) . . . . ?
P2 C22 C80 C86 -177.3(10) . . . . ?
P2 C64 C74 C84 -178.6(10) . . . . ?
P2 C64 C69 C41 172.3(11) . . . . ?
P2 C55 C2 C79 -178.2(10) . . . . ?
P2 C55 C93 C13 176.1(9) . . . . ?
C1 C4 C30 C40 -0.1(17) . . . . ?
C1 C28 C70 C40 0.5(16) . . . . ?
C4 C1 C28 C70 1.4(16) . . . . ?
C4 C30 C40 C50 178.9(10) . . . . ?
C4 C30 C40 C70 1.9(16) . . . . ?
C6 C8 C38 C82 2.4(17) . . . . ?
C6 C52 C57 C82 -2.1(19) . . . . ?
C8 C6 C52 C57 1.9(18) . . . . ?
C8 C38 C82 C57 -2.4(18) . . . . ?
C8 C38 C82 C91 -178.1(10) . . . . ?
C10 C12 C34 C76 -2.4(19) . . . . ?
C10 C100 C61 C76 3(2) . . . . ?
C12 C10 C100 C61 -5(2) . . . . ?
C12 C34 C76 C96 -176.7(12) . . . . ?
C12 C34 C76 C61 1(2) . . . . ?
C14 C58 C15 C29 3.8(18) . . . . ?
C14 C60 C31 C29 2.1(18) . . . . ?
C16 P1 C36 C72 -173.6(9) . . . . ?
C16 P1 C36 C9 3.1(11) . . . . ?
C16 P1 C66 C65 91.3(10) . . . . ?
C16 P1 C66 C37 -87.4(9) . . . . ?
C16 C32 C42 C18 -0.6(16) . . . . ?
C16 C68 C90 C18 3.4(17) . . . . ?
C22 P2 C64 C74 -23.6(13) . . . . ?
C22 P2 C64 C69 157.4(10) . . . . ?
C22 P2 C55 C2 -42.9(12) . . . . ?
C22 P2 C55 C93 148.0(9) . . . . ?
C22 C54 C94 C56 2(2) . . . . ?
C22 C80 C86 C56 -3(2) . . . . ?
C24 C46 C27 C106 1(2) . . . . ?
C24 C48 C92 C106 1.3(19) . . . . ?
C26 P3 C88 C98 152.8(10) . . . . ?
C26 P3 C88 C67 -24.3(12) . . . . ?
C26 P3 C103 C49 -58.7(7) . . . . ?
C26 P3 C103 C51 125.4(6) . . . . ?
C26 C62 C33 C45 0(2) . . . . ?
C26 C108 C11 C45 2(2) . . . . ?
C28 C1 C4 C30 -1.6(16) . . . . ?
C30 C40 C50 C102 134.3(11) . . . . ?
C30 C40 C50 C104 -99.5(12) . . . . ?
C30 C40 C70 C28 -2.1(16) . . . . ?
C32 C16 C68 C90 -3.3(17) . . . . ?
C34 C76 C96 C21 62.6(16) . . . . ?
C34 C76 C96 C3 -172.2(12) . . . . ?
C34 C76 C61 C100 -1(2) . . . . ?
C36 P1 C16 C32 -104.8(9) . . . . ?
C36 P1 C16 C68 76.8(10) . . . . ?
C36 P1 C66 C65 -17.5(11) . . . . ?
C36 P1 C66 C37 163.8(9) . . . . ?
C36 C72 C7 C71 0.4(18) . . . . ?
C36 C9 C23 C71 -2.9(19) . . . . ?
C38 C82 C57 C52 2.3(19) . . . . ?
C38 C82 C91 C47 -100.4(15) . . . . ?
C38 C82 C91 C107 100.6(15) . . . . ?
C42 C18 C90 C68 -2.2(16) . . . . ?
C46 C24 C48 C92 -4.0(17) . . . . ?
C48 C24 C46 C27 2.8(18) . . . . ?
C48 C92 C106 C27 2.5(19) . . . . ?
C48 C92 C106 C83 179.4(12) . . . . ?
C50 C40 C70 C28 -179.1(9) . . . . ?
C52 C6 C8 C38 -2.1(17) . . . . ?
C54 C22 C80 C86 1.3(19) . . . . ?
C58 C14 C60 C31 -4.0(17) . . . . ?
C60 C14 C58 C15 1.0(17) . . . . ?
C62 C26 C108 C11 -1(2) . . . . ?
C62 C33 C45 C11 1(2) . . . . ?
C64 P2 C22 C54 -101.9(10) . . . . ?
C64 P2 C22 C80 76.7(12) . . . . ?
C64 P2 C55 C2 -150.6(11) . . . . ?
C64 P2 C55 C93 40.2(10) . . . . ?
C64 C74 C84 C17 5(2) . . . . ?
C64 C69 C41 C17 8(2) . . . . ?
C66 P1 C16 C32 147.9(9) . . . . ?
C66 P1 C16 C68 -30.6(11) . . . . ?
C66 P1 C36 C72 -65.7(10) . . . . ?
C66 P1 C36 C9 111.1(11) . . . . ?
C66 C65 C81 C35 2.1(19) . . . . ?
C66 C37 C5 C35 2.5(18) . . . . ?
C68 C16 C32 C42 1.9(16) . . . . ?
C70 C40 C50 C102 -48.8(14) . . . . ?
C70 C40 C50 C104 77.3(13) . . . . ?
C72 C36 C9 C23 1.5(18) . . . . ?
C72 C7 C71 C23 -2(2) . . . . ?
C74 C64 C69 C41 -7(2) . . . . ?
C74 C84 C17 C41 -4(2) . . . . ?
C80 C22 C54 C94 -1(2) . . . . ?
C84 C17 C41 C69 -2(2) . . . . ?
C86 C56 C94 C54 -3.1(19) . . . . ?
C88 P3 C26 C62 -94.9(11) . . . . ?
C88 P3 C26 C108 83.1(13) . . . . ?
C88 P3 C103 C49 -166.8(6) . . . . ?
C88 P3 C103 C51 17.4(7) . . . . ?
C88 C98 C63 C77 1(2) . . . . ?
C88 C67 C73 C77 -1(2) . . . . ?
C90 C18 C42 C32 0.8(16) . . . . ?
C92 C106 C27 C46 -4(2) . . . . ?
C92 C106 C83 C87 85.9(15) . . . . ?
C92 C106 C83 C97 -54.5(17) . . . . ?
C94 C56 C86 C80 4(2) . . . . ?
C96 C76 C61 C100 176.4(12) . . . . ?
C98 C88 C67 C73 -1(2) . . . . ?
C98 C63 C77 C73 -3(2) . . . . ?
C100 C10 C12 C34 4.3(18) . . . . ?
C108 C26 C62 C33 0(2) . . . . ?
C108 C11 C45 C33 -1(2) . . . . ?
C27 C106 C83 C87 -97.2(15) . . . . ?
C27 C106 C83 C97 122.3(14) . . . . ?
C55 P2 C22 C54 152.1(10) . . . . ?
C55 P2 C22 C80 -29.3(12) . . . . ?
C55 P2 C64 C74 85.4(12) . . . . ?
C55 P2 C64 C69 -93.6(11) . . . . ?
C55 C2 C79 C95 2.1(19) . . . . ?
C55 C93 C13 C95 3.0(18) . . . . ?
C7 C71 C23 C9 3.1(19) . . . . ?
C57 C82 C91 C47 84.1(16) . . . . ?
C57 C82 C91 C107 -74.8(17) . . . . ?
C15 C29 C31 C60 2.7(19) . . . . ?
C15 C29 C89 C19 -58.4(17) . . . . ?
C15 C29 C89 C85 90.6(16) . . . . ?
C61 C76 C96 C21 -114.6(14) . . . . ?
C61 C76 C96 C3 10.5(19) . . . . ?
C31 C29 C15 C58 -5.7(19) . . . . ?
C31 C29 C89 C19 120.8(14) . . . . ?
C31 C29 C89 C85 -90.3(15) . . . . ?
C2 C55 C93 C13 7.6(19) . . . . ?
C2 C79 C95 C13 9(2) . . . . ?
C65 C66 C37 C5 -0.3(18) . . . . ?
C67 C88 C98 C63 0.2(19) . . . . ?
C67 C73 C77 C63 2(2) . . . . ?
C69 C64 C74 C84 0.4(19) . . . . ?
C9 C36 C72 C7 -0.2(17) . . . . ?
C37 C66 C65 C81 -2.1(17) . . . . ?
C75 C44 C20 S5 178.4(6) . . . . ?
C75 C44 C20 C78 0.0 . . . . ?
C75 C39 C105 C43 84.0(14) . . . . ?
C75 C39 C105 C53 -67.0(15) . . . . ?
C44 C75 C39 C59 0.0 . . . . ?
C44 C75 C39 C105 174.2(10) . . . . ?
C44 C20 C78 C59 0.0 . . . . ?
C20 C78 C59 C39 0.0 . . . . ?
C78 C59 C39 C75 0.0 . . . . ?
C78 C59 C39 C105 -175.4(8) . . . . ?
C59 C39 C105 C43 -101.3(12) . . . . ?
C59 C39 C105 C53 107.7(12) . . . . ?
C39 C75 C44 C20 0.0 . . . . ?
C79 C95 C13 C93 -12(2) . . . . ?
C5 C35 C81 C65 0.2(19) . . . . ?
C81 C35 C5 C37 -2.6(19) . . . . ?
C83 C106 C27 C46 179.2(12) . . . . ?
C89 C29 C15 C58 173.5(11) . . . . ?
C89 C29 C31 C60 -176.5(11) . . . . ?
C91 C82 C57 C52 177.7(11) . . . . ?
C93 C55 C2 C79 -11(2) . . . . ?
C49 C99 C25 C101 0.0 . . . . ?
C99 C49 C103 P3 -175.9(7) . . . . ?
C99 C49 C103 C51 0.0 . . . . ?
C99 C25 C101 C51 0.0 . . . . ?
C25 C101 C51 C103 0.0 . . . . ?
C101 C51 C103 P3 175.8(7) . . . . ?
C101 C51 C103 C49 0.0 . . . . ?
C103 P3 C26 C62 155.0(10) . . . . ?
C103 P3 C26 C108 -27.1(13) . . . . ?
C103 P3 C88 C98 -101.0(10) . . . . ?
C103 P3 C88 C67 81.9(12) . . . . ?
C103 C49 C99 C25 0.0 . . . . ?

loop_
_platon_squeeze_void_nr
_platon_squeeze_void_average_x
_platon_squeeze_void_average_y
_platon_squeeze_void_average_z
_platon_squeeze_void_volume
_platon_squeeze_void_count_electrons
_platon_squeeze_void_content
1 0.000 0.000 0.500 517 248 ' '
2 0.000 0.500 1.000 422 113 ' '
3 0.149 0.690 0.242 12 1 ' '
4 0.500 0.500 0.000 517 248 ' '
5 0.500 0.000 0.500 422 112 ' '
6 0.351 0.190 0.258 11 0 ' '
7 0.649 0.810 0.742 12 0 ' '
8 0.851 0.310 0.758 11 0 ' '
